data_2223198
loop_
_publ_author_name
'Fujihara, Keisuke'
'Yonemura, Toshiaki'

_publ_section_title
;<i>trans</i>-(Pyrimidine-2-thiolato-\k^2^<i>N</i>,<i>S</i>)[tris(2-aminoethyl)amine-\k^4^<i>N</i>,<i>N</i>',<i>N</i>'',<i>N</i>''']cobalt(III)
 chloride hexafluoridophosphate
;
_journal_coeditor_code SU2138
_journal_issue 9
_journal_name_full 'Acta Crystallographica Section E'
_journal_page_first m1127
_journal_page_last m1128
_journal_paper_doi 10.1107/S1600536809032395
_journal_volume 65
_journal_year 2009
_chemical_formula_iupac '[Co (C4 H3 N2 S) (C6 H18 N4)] (Cl) P F6'
_chemical_formula_moiety 'C10 H21 Co N6 S 2+, Cl -, F6 P -'
_chemical_formula_sum 'C10 H21 Cl Co F6 N6 P S'
_chemical_formula_weight 496.73
_chemical_name_systematic
;
<i>trans</i>-(Pyrimidine-2-thiolato-\k^2^<i>N</i>,<i>S</i>)[tris(2-
aminoethyl)amine-\k^4^<i>N</i>,<i>N</i>',<i>N</i>'',<i>N</i>''']cobalt(III)
chloride hexafluoridophosphate
;
_space_group_IT_number 14
_symmetry_cell_setting monoclinic
_symmetry_space_group_name_Hall '-P 2ybc'
_symmetry_space_group_name_H-M 'P 1 21/c 1'
_cell_angle_alpha 90.0
_cell_angle_beta 112.549(10)
_cell_angle_gamma 90.0
_cell_formula_units_Z 4
_cell_length_a 12.7106(17)
_cell_length_b 11.326(2)
_cell_length_c 14.205(2)
_cell_measurement_reflns_used 25
_cell_measurement_temperature 296.1
_cell_measurement_theta_max 17.1
_cell_measurement_theta_min 15.4
_cell_volume 1888.6(5)
_computing_cell_refinement 'WinAFC (Rigaku/MSC, 2000)'
_computing_data_collection 'WinAFC (Rigaku/MSC, 2000)'
_computing_data_reduction 'CrystalStructure (Rigaku/MSC, 2007)'
_computing_molecular_graphics 'ORTEP-3 for Windows (Farrugia, 1997)'
_computing_publication_material 'CrystalStructure (Rigaku/MSC, 2007)'
_computing_structure_refinement 'SHELXL97 (Sheldrick, 2008)'
_computing_structure_solution 'SHELXS97 (Sheldrick, 2008)'
_diffrn_ambient_temperature 296.1
_diffrn_measured_fraction_theta_full 0.999
_diffrn_measured_fraction_theta_max 0.999
_diffrn_measurement_device_type 'Rigaku AFC-7S'
_diffrn_measurement_method \w-2\q
_diffrn_radiation_type 'Mo K\a'
_diffrn_radiation_wavelength 0.71069
_diffrn_reflns_av_R_equivalents 0.031
_diffrn_reflns_limit_h_max 15
_diffrn_reflns_limit_h_min -16
_diffrn_reflns_limit_k_max 0
_diffrn_reflns_limit_k_min -14
_diffrn_reflns_limit_l_max 18
_diffrn_reflns_limit_l_min -10
_diffrn_reflns_number 5201
_diffrn_reflns_theta_full 27.50
_diffrn_reflns_theta_max 27.50
_diffrn_standards_decay_% 5.37
_diffrn_standards_interval_count 150
_diffrn_standards_number 3
_exptl_absorpt_coefficient_mu 1.31
_exptl_absorpt_correction_T_max 0.770
_exptl_absorpt_correction_T_min 0.503
_exptl_absorpt_correction_type psi-scan
_exptl_absorpt_process_details '(North <i>et al.</i>,  1968)'
_exptl_crystal_colour red-brown
_exptl_crystal_density_diffrn 1.747
_exptl_crystal_density_method 'not measured'
_exptl_crystal_description prismatic
_exptl_crystal_F_000 1008.0
_exptl_crystal_size_max 0.45
_exptl_crystal_size_mid 0.35
_exptl_crystal_size_min 0.20
_refine_diff_density_max 1.14
_refine_diff_density_min -0.87
_refine_ls_extinction_coef 0.0077(13)
_refine_ls_extinction_method 'SHELXL97 (Sheldrick, 2008)'
_refine_ls_goodness_of_fit_ref 1.052
_refine_ls_hydrogen_treatment constr
_refine_ls_number_parameters 237
_refine_ls_number_reflns 4342
_refine_ls_number_restraints 0
_refine_ls_R_factor_gt 0.0573
_refine_ls_shift/su_max 0.0010
_refine_ls_structure_factor_coef Fsqd
_refine_ls_weighting_details 'calc w = 1/[\s^2^(Fo^2^)+(0.1106P)^2^+1.816P] where P=(Fo^2^+2Fc^2^)/3'
_refine_ls_weighting_scheme calc
_refine_ls_wR_factor_ref 0.1741
_reflns_number_gt 3416
_reflns_number_total 4342
_reflns_threshold_expression F^2^>2\s(F^2^)
_cod_data_source_file su2138.cif
_cod_data_source_block I
_cod_original_cell_volume 1888.7(5)
_cod_original_sg_symbol_H-M 'P 21/c'
_cod_database_code 2223198
_cod_database_fobs_code 2223198

loop_
_symmetry_equiv_pos_site_id
_symmetry_equiv_pos_as_xyz
1 +X,+Y,+Z
2 -X,1/2+Y,1/2-Z
3 -X,-Y,-Z
4 +X,1/2-Y,1/2+Z

loop_
_atom_site_aniso_label
_atom_site_aniso_U_11
_atom_site_aniso_U_22
_atom_site_aniso_U_33
_atom_site_aniso_U_12
_atom_site_aniso_U_13
_atom_site_aniso_U_23
Co1 0.0335(2) 0.0386(2) 0.0257(2) -0.0010(2) 0.0173(2) 0.0001(2)
S1 0.0416(4) 0.0527(5) 0.0362(4) -0.0043(3) 0.0232(3) 0.0054(3)
N1 0.0375(14) 0.0471(17) 0.0312(14) 0.0010(12) 0.0177(11) 0.0025(12)
N2 0.057(2) 0.0517(19) 0.0315(14) 0.0037(15) 0.0162(14) 0.0037(13)
N3 0.0372(14) 0.0458(16) 0.0349(14) 0.0015(12) 0.0164(12) 0.0003(13)
N4 0.0485(17) 0.0501(17) 0.0316(14) -0.0057(13) 0.0246(13) -0.0012(12)
N5 0.0490(17) 0.0472(17) 0.0318(14) -0.0058(13) 0.0226(13) -0.0046(12)
N6 0.0473(17) 0.0433(16) 0.0369(15) -0.0022(13) 0.0211(13) -0.0040(13)
C1 0.0427(18) 0.0446(19) 0.0325(16) -0.0017(15) 0.0194(14) -0.0001(14)
C2 0.057(2) 0.058(2) 0.041(2) 0.012(2) 0.0096(18) -0.0013(19)
C3 0.037(2) 0.070(3) 0.058(2) 0.0057(19) 0.0121(18) -0.006(2)
C4 0.044(2) 0.063(2) 0.046(2) 0.0001(18) 0.0245(17) -0.0018(19)
C5 0.054(2) 0.046(2) 0.0344(17) 0.0047(17) 0.0156(16) 0.0055(15)
C6 0.059(2) 0.044(2) 0.0335(16) -0.0009(17) 0.0235(16) 0.0045(14)
C7 0.047(2) 0.066(2) 0.046(2) 0.0145(19) 0.0253(17) -0.0033(19)
C8 0.069(2) 0.049(2) 0.045(2) 0.0116(19) 0.031(2) -0.0071(17)
C9 0.0367(18) 0.058(2) 0.045(2) -0.0066(17) 0.0094(15) 0.0031(19)
C10 0.057(2) 0.043(2) 0.041(2) -0.0059(17) 0.0112(17) -0.0054(16)
P1 0.0437(5) 0.0468(5) 0.0452(5) 0.0057(4) 0.0196(4) 0.0026(4)
F1 0.084(2) 0.113(3) 0.102(3) 0.046(2) 0.012(2) 0.005(2)
F2 0.170(5) 0.072(2) 0.264(7) -0.021(2) 0.171(5) -0.006(3)
F3 0.103(2) 0.085(2) 0.073(2) 0.016(2) 0.0329(19) -0.0226(18)
F4 0.089(2) 0.148(4) 0.077(2) 0.048(2) -0.002(2) 0.002(2)
F5 0.182(5) 0.078(2) 0.265(7) 0.003(3) 0.180(5) 0.022(3)
F6 0.120(3) 0.112(3) 0.073(2) 0.015(2) 0.036(2) -0.027(2)
Cl1 0.0510(5) 0.0707(7) 0.0425(5) 0.0165(4) 0.0235(4) 0.0068(4)

loop_
_atom_site_type_symbol
_atom_site_label
_atom_site_fract_x
_atom_site_fract_y
_atom_site_fract_z
_atom_site_U_iso_or_equiv
_atom_site_thermal_displace_type
_atom_site_calc_flag
_atom_site_refinement_flags
_atom_site_occupancy
Co Co1 0.18778(4) 0.70419(4) 0.19018(3) 0.03080(10) Uani . . 1.000
S S1 0.23158(8) 0.80886(9) 0.06968(7) 0.0410(3) Uani . . 1.000
N N1 0.0476(2) 0.7685(3) 0.0930(2) 0.0372(9) Uani . . 1.000
N N2 0.0184(3) 0.8748(3) -0.0597(2) 0.0470(10) Uani . . 1.000
N N3 0.3357(2) 0.6418(3) 0.2771(2) 0.0385(8) Uani . . 1.000
N N4 0.1255(2) 0.6241(3) 0.2792(2) 0.0406(9) Uani . . 1.000
N N5 0.1706(2) 0.5600(3) 0.1086(2) 0.0405(9) Uani . . 1.000
N N6 0.2288(2) 0.8465(3) 0.2764(2) 0.0410(9) Uani . . 1.000
C C1 0.0848(3) 0.8230(3) 0.0267(2) 0.0384(10) Uani . . 1.000
C C2 -0.0930(4) 0.8686(4) -0.0804(3) 0.0548(12) Uani . . 1.000
C C3 -0.1387(3) 0.8134(4) -0.0174(3) 0.0568(14) Uani . . 1.000
C C4 -0.0639(3) 0.7636(4) 0.0716(3) 0.0488(12) Uani . . 1.000
C C5 0.3252(3) 0.5685(3) 0.3615(2) 0.0452(11) Uani . . 1.000
C C6 0.2038(3) 0.5283(3) 0.3347(2) 0.0438(11) Uani . . 1.000
C C7 0.3755(3) 0.5708(4) 0.2084(3) 0.0508(12) Uani . . 1.000
C C8 0.2801(4) 0.4922(4) 0.1429(3) 0.0516(12) Uani . . 1.000
C C9 0.4102(3) 0.7457(4) 0.3219(3) 0.0484(11) Uani . . 1.000
C C10 0.3430(3) 0.8304(3) 0.3597(3) 0.0493(12) Uani . . 1.000
P P1 0.35869(9) 0.19313(10) 0.36387(9) 0.0445(3) Uani . . 1.000
F F1 0.2435(3) 0.2566(4) 0.2930(3) 0.1068(16) Uani . . 1.000
F F2 0.4274(5) 0.2804(3) 0.3247(6) 0.142(3) Uani . . 1.000
F F3 0.3517(3) 0.1030(3) 0.2757(2) 0.0873(12) Uani . . 1.000
F F4 0.4707(3) 0.1283(5) 0.4302(3) 0.1148(16) Uani . . 1.000
F F5 0.2846(5) 0.1060(4) 0.3963(5) 0.147(3) Uani . . 1.000
F F6 0.3610(4) 0.2851(4) 0.4487(3) 0.1020(16) Uani . . 1.000
Cl Cl1 0.03840(9) 0.91504(11) 0.36135(8) 0.0531(3) Uani . . 1.000
H H1 -0.14280 0.90310 -0.14030 0.0660 Uiso calc R 1.000
H H2 -0.21700 0.81010 -0.03460 0.0680 Uiso calc R 1.000
H H3 -0.09110 0.72690 0.11630 0.0590 Uiso calc R 1.000
H H4 0.34970 0.61460 0.42370 0.0540 Uiso calc R 1.000
H H5 0.37450 0.50000 0.37360 0.0540 Uiso calc R 1.000
H H6 0.18900 0.45820 0.29230 0.0530 Uiso calc R 1.000
H H7 0.19180 0.50880 0.39630 0.0530 Uiso calc R 1.000
H H8 0.11730 0.67600 0.32400 0.0490 Uiso calc R 1.000
H H9 0.05650 0.59400 0.24190 0.0490 Uiso calc R 1.000
H H10 0.44060 0.52320 0.24880 0.0610 Uiso calc R 1.000
H H11 0.39870 0.62300 0.16570 0.0610 Uiso calc R 1.000
H H12 0.29470 0.46570 0.08420 0.0610 Uiso calc R 1.000
H H13 0.27480 0.42330 0.18150 0.0610 Uiso calc R 1.000
H H14 0.11560 0.51450 0.11480 0.0490 Uiso calc R 1.000
H H15 0.14950 0.57950 0.04250 0.0490 Uiso calc R 1.000
H H16 0.43190 0.78360 0.27070 0.0580 Uiso calc R 1.000
H H17 0.47890 0.72090 0.37780 0.0580 Uiso calc R 1.000
H H18 0.33480 0.79860 0.42000 0.0590 Uiso calc R 1.000
H H19 0.38220 0.90560 0.37730 0.0590 Uiso calc R 1.000
H H20 0.23020 0.90950 0.23830 0.0490 Uiso calc R 1.000
H H21 0.17640 0.85960 0.30340 0.0490 Uiso calc R 1.000

loop_
_atom_type_symbol
_atom_type_description
_atom_type_scat_dispersion_real
_atom_type_scat_dispersion_imag
_atom_type_scat_source
C C 0.003 0.002
;
International Tables for Crystallography
(1992, Vol. C, Tables 4.2.6.8 and 6.1.1.4)
;
H H 0.000 0.000
;
International Tables for Crystallography
(1992, Vol. C, Table 6.1.1.4)
;
Cl Cl 0.148 0.159
;
International Tables for Crystallography
(1992, Vol. C, Tables 4.2.6.8 and 6.1.1.4)
;
Co Co 0.349 0.972
;
International Tables for Crystallography
(1992, Vol. C, Tables 4.2.6.8 and 6.1.1.4)
;
F F 0.017 0.010
;
International Tables for Crystallography
(1992, Vol. C, Tables 4.2.6.8 and 6.1.1.4)
;
N N 0.006 0.003
;
International Tables for Crystallography
(1992, Vol. C, Tables 4.2.6.8 and 6.1.1.4)
;
P P 0.102 0.094
;
International Tables for Crystallography
(1992, Vol. C, Tables 4.2.6.8 and 6.1.1.4)
;
S S 0.125 0.123
;
International Tables for Crystallography
(1992, Vol. C, Tables 4.2.6.8 and 6.1.1.4)
;

loop_
_geom_angle_atom_site_label_1
_geom_angle_atom_site_label_2
_geom_angle_atom_site_label_3
_geom_angle_site_symmetry_1
_geom_angle_site_symmetry_2
_geom_angle_site_symmetry_3
_geom_angle
_geom_angle_publ_flag
S1 Co1 N1 . . . 72.31(9) no
S1 Co1 N3 . . . 101.96(9) no
S1 Co1 N4 . . . 170.71(9) no
S1 Co1 N5 . . . 89.62(9) no
S1 Co1 N6 . . . 87.67(9) no
S1 Co1 C1 . . . 41.18(9) no
N1 Co1 N3 . . . 173.92(12) no
N1 Co1 N4 . . . 98.40(12) no
N1 Co1 N5 . . . 91.63(13) no
N1 Co1 N6 . . . 95.02(13) no
N1 Co1 C1 . . . 31.15(12) no
N3 Co1 N4 . . . 87.33(12) no
N3 Co1 N5 . . . 86.23(13) no
N3 Co1 N6 . . . 86.65(13) no
N3 Co1 C1 . . . 143.02(12) no
N4 Co1 N5 . . . 90.85(13) no
N4 Co1 N6 . . . 93.09(13) no
N4 Co1 C1 . . . 129.54(12) no
N5 Co1 N6 . . . 171.69(12) no
N5 Co1 C1 . . . 89.96(11) no
N6 Co1 C1 . . . 93.16(11) no
Co1 S1 C1 . . . 77.09(11) no
F5 P1 F6 . . . 91.6(3) no
F1 P1 F2 . . . 89.6(3) no
F1 P1 F3 . . . 91.8(2) no
F1 P1 F4 . . . 178.1(2) no
F1 P1 F5 . . . 87.7(3) no
F1 P1 F6 . . . 85.9(2) no
F2 P1 F3 . . . 89.8(3) no
F2 P1 F4 . . . 90.4(3) no
F2 P1 F5 . . . 176.5(4) no
F2 P1 F6 . . . 90.3(3) no
F3 P1 F4 . . . 86.3(2) no
F3 P1 F5 . . . 88.2(3) no
F3 P1 F6 . . . 177.7(2) no
F4 P1 F5 . . . 92.2(3) no
F4 P1 F6 . . . 96.0(2) no
Co1 N1 C1 . . . 101.4(2) no
Co1 N1 C4 . . . 139.2(3) no
C1 N1 C4 . . . 119.0(3) no
C1 N2 C2 . . . 115.1(3) no
Co1 N3 C5 . . . 110.3(2) no
Co1 N3 C7 . . . 105.5(2) no
Co1 N3 C9 . . . 106.6(2) no
C5 N3 C7 . . . 112.3(3) no
C5 N3 C9 . . . 109.3(3) no
C7 N3 C9 . . . 112.6(3) no
Co1 N4 C6 . . . 109.2(2) no
Co1 N5 C8 . . . 110.8(2) no
Co1 N6 C10 . . . 109.8(2) no
C6 N4 H9 . . . 110.00 no
H8 N4 H9 . . . 108.00 no
Co1 N4 H8 . . . 110.00 no
C6 N4 H8 . . . 110.00 no
Co1 N4 H9 . . . 110.00 no
C8 N5 H14 . . . 110.00 no
C8 N5 H15 . . . 109.00 no
Co1 N5 H15 . . . 109.00 no
H14 N5 H15 . . . 108.00 no
Co1 N5 H14 . . . 109.00 no
H20 N6 H21 . . . 108.00 no
Co1 N6 H20 . . . 110.00 no
C10 N6 H21 . . . 110.00 no
Co1 N6 H21 . . . 110.00 no
C10 N6 H20 . . . 110.00 no
Co1 C1 N1 . . . 47.51(15) no
Co1 C1 S1 . . . 61.73(10) no
Co1 C1 N2 . . . 171.7(3) no
N1 C1 N2 . . . 125.2(4) no
S1 C1 N1 . . . 109.2(2) no
S1 C1 N2 . . . 125.6(3) no
N2 C2 C3 . . . 123.6(4) no
C2 C3 C4 . . . 117.6(4) no
N1 C4 C3 . . . 119.5(4) no
N3 C5 C6 . . . 111.1(2) no
N4 C6 C5 . . . 109.1(3) no
N3 C7 C8 . . . 109.1(3) no
N5 C8 C7 . . . 109.0(3) no
N3 C9 C10 . . . 107.4(3) no
N6 C10 C9 . . . 107.8(3) no
N2 C2 H1 . . . 118.00 no
C3 C2 H1 . . . 118.00 no
C2 C3 H2 . . . 121.00 no
C4 C3 H2 . . . 121.00 no
N1 C4 H3 . . . 120.00 no
C3 C4 H3 . . . 120.00 no
N3 C5 H5 . . . 109.00 no
N3 C5 H4 . . . 109.00 no
H4 C5 H5 . . . 108.00 no
C6 C5 H4 . . . 109.00 no
C6 C5 H5 . . . 109.00 no
N4 C6 H6 . . . 110.00 no
C5 C6 H7 . . . 110.00 no
N4 C6 H7 . . . 110.00 no
C5 C6 H6 . . . 110.00 no
H6 C6 H7 . . . 108.00 no
H10 C7 H11 . . . 108.00 no
N3 C7 H10 . . . 110.00 no
N3 C7 H11 . . . 110.00 no
C8 C7 H10 . . . 110.00 no
C8 C7 H11 . . . 110.00 no
N5 C8 H12 . . . 110.00 no
N5 C8 H13 . . . 110.00 no
C7 C8 H12 . . . 110.00 no
C7 C8 H13 . . . 110.00 no
H12 C8 H13 . . . 108.00 no
N3 C9 H16 . . . 110.00 no
N3 C9 H17 . . . 110.00 no
C10 C9 H16 . . . 110.00 no
C10 C9 H17 . . . 110.00 no
H16 C9 H17 . . . 108.00 no
N6 C10 H18 . . . 110.00 no
N6 C10 H19 . . . 110.00 no
C9 C10 H18 . . . 110.00 no
C9 C10 H19 . . . 110.00 no
H18 C10 H19 . . . 108.00 no

loop_
_geom_bond_atom_site_label_1
_geom_bond_atom_site_label_2
_geom_bond_site_symmetry_1
_geom_bond_site_symmetry_2
_geom_bond_distance
_geom_bond_publ_flag
Co1 S1 . . 2.3187(12) no
Co1 N1 . . 1.930(3) no
Co1 N3 . . 1.944(3) no
Co1 N4 . . 1.954(3) no
Co1 N5 . . 1.966(3) no
Co1 N6 . . 1.970(3) no
Co1 C1 . . 2.566(3) no
S1 C1 . . 1.734(4) no
P1 F3 . . 1.592(3) no
P1 F4 . . 1.557(5) no
P1 F5 . . 1.551(6) no
P1 F6 . . 1.585(4) no
P1 F1 . . 1.595(4) no
P1 F2 . . 1.556(6) no
N1 C1 . . 1.354(4) no
N1 C4 . . 1.332(5) no
N2 C2 . . 1.333(7) no
N2 C1 . . 1.330(4) no
N3 C5 . . 1.506(4) no
N3 C7 . . 1.495(5) no
N3 C9 . . 1.491(5) no
N4 C6 . . 1.479(5) no
N5 C8 . . 1.498(6) no
N6 C10 . . 1.491(5) no
N4 H8 . . 0.9000 no
N4 H9 . . 0.9000 no
N5 H15 . . 0.9000 no
N5 H14 . . 0.9000 no
N6 H21 . . 0.9000 no
N6 H20 . . 0.9000 no
C2 C3 . . 1.389(6) no
C3 C4 . . 1.378(6) no
C5 C6 . . 1.511(5) no
C7 C8 . . 1.504(6) no
C9 C10 . . 1.513(6) no
C2 H1 . . 0.9300 no
C3 H2 . . 0.9300 no
C4 H3 . . 0.9300 no
C5 H5 . . 0.9700 no
C5 H4 . . 0.9700 no
C6 H6 . . 0.9700 no
C6 H7 . . 0.9700 no
C7 H10 . . 0.9700 no
C7 H11 . . 0.9700 no
C8 H13 . . 0.9700 no
C8 H12 . . 0.9700 no
C9 H16 . . 0.9700 no
C9 H17 . . 0.9700 no
C10 H19 . . 0.9700 no
C10 H18 . . 0.9700 no

loop_
_geom_hbond_atom_site_label_D
_geom_hbond_atom_site_label_H
_geom_hbond_atom_site_label_A
_geom_hbond_site_symmetry_A
_geom_hbond_distance_DH
_geom_hbond_distance_HA
_geom_hbond_distance_DA
_geom_hbond_angle_DHA
_geom_hbond_publ_flag
N4 H8 N2 4_565 0.90 2.50 3.079(4) 123 yes
N4 H9 Cl1 2_545 0.90 2.52 3.278(3) 142 yes
N5 H14 Cl1 2_545 0.90 2.39 3.287(3) 173 yes
N5 H15 Cl1 4_564 0.90 2.42 3.273(3) 160 yes
N6 H21 Cl1 . 0.90 2.29 3.187(3) 173 yes
C6 H6 F1 . 0.97 2.39 3.210(6) 143 yes
C7 H11 F4 2_655 0.97 2.52 3.328(6) 141 yes
C9 H17 F6 3_666 0.97 2.52 3.454(6) 161 yes

loop_
_geom_torsion_atom_site_label_1
_geom_torsion_atom_site_label_2
_geom_torsion_atom_site_label_3
_geom_torsion_atom_site_label_4
_geom_torsion_site_symmetry_1
_geom_torsion_site_symmetry_2
_geom_torsion_site_symmetry_3
_geom_torsion_site_symmetry_4
_geom_torsion
_geom_torsion_publ_flag
N1 Co1 S1 C1 . . . . -1.46(15) no
N3 Co1 S1 C1 . . . . 176.44(15) no
N5 Co1 S1 C1 . . . . 90.38(14) no
N6 Co1 S1 C1 . . . . -97.48(14) no
S1 Co1 N1 C1 . . . . 1.86(19) no
S1 Co1 N1 C4 . . . . 173.9(4) no
N4 Co1 N1 C1 . . . . -178.3(2) no
N4 Co1 N1 C4 . . . . -6.3(4) no
N5 Co1 N1 C1 . . . . -87.2(2) no
N5 Co1 N1 C4 . . . . 84.8(4) no
N6 Co1 N1 C1 . . . . 87.8(2) no
N6 Co1 N1 C4 . . . . -100.1(4) no
C1 Co1 N1 C4 . . . . 172.1(6) no
S1 Co1 N3 C5 . . . . -179.45(19) no
S1 Co1 N3 C7 . . . . -58.0(2) no
S1 Co1 N3 C9 . . . . 62.0(2) no
N4 Co1 N3 C5 . . . . 0.4(2) no
N4 Co1 N3 C7 . . . . 121.9(3) no
N4 Co1 N3 C9 . . . . -118.2(2) no
N5 Co1 N3 C5 . . . . -90.6(2) no
N5 Co1 N3 C7 . . . . 30.8(2) no
N5 Co1 N3 C9 . . . . 150.8(2) no
N6 Co1 N3 C5 . . . . 93.6(2) no
N6 Co1 N3 C7 . . . . -144.9(2) no
N6 Co1 N3 C9 . . . . -24.9(2) no
C1 Co1 N3 C5 . . . . -175.55(18) no
C1 Co1 N3 C7 . . . . -54.1(3) no
C1 Co1 N3 C9 . . . . 65.9(3) no
N1 Co1 N4 C6 . . . . 156.7(2) no
N3 Co1 N4 C6 . . . . -21.3(2) no
N5 Co1 N4 C6 . . . . 64.9(2) no
N6 Co1 N4 C6 . . . . -107.8(2) no
C1 Co1 N4 C6 . . . . 155.58(18) no
S1 Co1 N5 C8 . . . . 93.0(2) no
N1 Co1 N5 C8 . . . . 165.3(3) no
N3 Co1 N5 C8 . . . . -9.0(3) no
N4 Co1 N5 C8 . . . . -96.3(3) no
C1 Co1 N5 C8 . . . . 134.2(3) no
S1 Co1 N6 C10 . . . . -103.9(2) no
N1 Co1 N6 C10 . . . . -175.9(2) no
N3 Co1 N6 C10 . . . . -1.8(2) no
N4 Co1 N6 C10 . . . . 85.4(2) no
C1 Co1 N6 C10 . . . . -144.7(2) no
S1 Co1 C1 N1 . . . . -177.3(3) no
N1 Co1 C1 S1 . . . . 177.3(3) no
N3 Co1 C1 S1 . . . . -5.8(2) no
N3 Co1 C1 N1 . . . . 176.9(2) no
N4 Co1 C1 S1 . . . . 179.46(13) no
N4 Co1 C1 N1 . . . . 2.2(3) no
N5 Co1 C1 S1 . . . . -89.47(12) no
N5 Co1 C1 N1 . . . . 93.2(2) no
N6 Co1 C1 S1 . . . . 82.83(12) no
N6 Co1 C1 N1 . . . . -94.5(2) no
Co1 S1 C1 N1 . . . . 2.1(2) no
Co1 S1 C1 N2 . . . . -175.4(3) no
Co1 N1 C1 S1 . . . . -2.5(3) no
Co1 N1 C1 N2 . . . . 175.0(3) no
C4 N1 C1 Co1 . . . . -174.1(4) no
C4 N1 C1 S1 . . . . -176.6(3) no
C4 N1 C1 N2 . . . . 0.9(6) no
Co1 N1 C4 C3 . . . . -170.8(3) no
C1 N1 C4 C3 . . . . 0.3(6) no
C2 N2 C1 S1 . . . . 175.8(3) no
C2 N2 C1 N1 . . . . -1.2(5) no
C1 N2 C2 C3 . . . . 0.4(6) no
Co1 N3 C5 C6 . . . . 20.3(3) no
C7 N3 C5 C6 . . . . -97.1(3) no
C9 N3 C5 C6 . . . . 137.2(3) no
Co1 N3 C7 C8 . . . . -47.1(4) no
C5 N3 C7 C8 . . . . 73.1(4) no
C9 N3 C7 C8 . . . . -163.0(3) no
Co1 N3 C9 C10 . . . . 46.4(3) no
C5 N3 C9 C10 . . . . -72.8(4) no
C7 N3 C9 C10 . . . . 161.7(3) no
Co1 N4 C6 C5 . . . . 37.0(3) no
Co1 N5 C8 C7 . . . . -15.2(4) no
Co1 N6 C10 C9 . . . . 27.8(3) no
N2 C2 C3 C4 . . . . 0.6(7) no
C2 C3 C4 N1 . . . . -1.0(6) no
N3 C5 C6 N4 . . . . -37.6(3) no
N3 C7 C8 N5 . . . . 40.9(4) no
N3 C9 C10 N6 . . . . -48.7(4) no
